data_7052013
loop_
_publ_author_name
'Barnett, Sarah A.'
'Hulme, Ashley T.'
'Issa, Nizar'
'Lewis, Thomas C.'
'Price, Louise S.'
'Tocher, Derek A.'
'Price, Sarah L.'

_publ_section_title
;
 The observed and energetically feasible crystal structures of
 5-substituted uracils
;
_journal_issue 10
_journal_name_full 'New Journal of Chemistry'
_journal_page_first 1761
_journal_paper_doi 10.1039/b806763e
_journal_volume 32
_journal_year 2008
_chemical_formula_moiety 'C4 H3 Cl N2 O2'
_chemical_formula_sum 'C4 H3 Cl N2 O2'
_chemical_formula_weight 146.53
_chemical_name_systematic
;
5-Chlorouracil
;
_space_group_IT_number 14
_symmetry_cell_setting monoclinic
_symmetry_space_group_name_Hall '-P 2yn'
_symmetry_space_group_name_H-M 'P 1 21/n 1'
_atom_sites_solution_hydrogens geom
_atom_sites_solution_primary direct
_atom_sites_solution_secondary difmap
_audit_creation_method SHELXL-97
_cell_angle_alpha 90.00
_cell_angle_beta 104.201(2)
_cell_angle_gamma 90.00
_cell_formula_units_Z 4
_cell_length_a 8.4393(10)
_cell_length_b 6.8412(8)
_cell_length_c 9.3679(12)
_cell_measurement_reflns_used 2448
_cell_measurement_temperature 150(2)
_cell_measurement_theta_max 28.231
_cell_measurement_theta_min 2.914
_cell_volume 524.33(11)
_computing_cell_refinement 'Bruker SAINT'
_computing_data_collection 'Bruker SMART'
_computing_data_reduction 'Bruker SAINT'
_computing_molecular_graphics 'Bruker SHELXTL'
_computing_publication_material 'Bruker SHELXTL and local programs'
_computing_structure_refinement 'SHELXL-97 (Sheldrick, 1997)'
_computing_structure_solution 'SHELXS-97 (Sheldrick, 1997)'
_diffrn_ambient_temperature 150(2)
_diffrn_measured_fraction_theta_full 0.995
_diffrn_measured_fraction_theta_max 0.949
_diffrn_measurement_device_type 'Bruker SMART APEX diffractometer'
_diffrn_measurement_method '\w rotation with narrow frames'
_diffrn_radiation_monochromator graphite
_diffrn_radiation_source 'fine-focus sealed tube'
_diffrn_radiation_type MoK\a
_diffrn_radiation_wavelength 0.71073
_diffrn_reflns_av_R_equivalents 0.0163
_diffrn_reflns_av_sigmaI/netI 0.0215
_diffrn_reflns_limit_h_max 10
_diffrn_reflns_limit_h_min -11
_diffrn_reflns_limit_k_max 9
_diffrn_reflns_limit_k_min -9
_diffrn_reflns_limit_l_max 12
_diffrn_reflns_limit_l_min -12
_diffrn_reflns_number 4328
_diffrn_reflns_theta_full 26.00
_diffrn_reflns_theta_max 28.23
_diffrn_reflns_theta_min 2.91
_diffrn_standards_decay_% 0
_diffrn_standards_number 0
_exptl_absorpt_coefficient_mu 0.633
_exptl_absorpt_correction_T_max 1.0000
_exptl_absorpt_correction_T_min 0.8632
_exptl_absorpt_correction_type multi-scan
_exptl_absorpt_process_details 'SADABS v2.03'
_exptl_crystal_colour colourless
_exptl_crystal_density_diffrn 1.856
_exptl_crystal_density_method 'not measured'
_exptl_crystal_description Plate
_exptl_crystal_F_000 296
_exptl_crystal_size_max 0.45
_exptl_crystal_size_mid 0.26
_exptl_crystal_size_min 0.09
_refine_diff_density_max 0.404
_refine_diff_density_min -0.696
_refine_diff_density_rms 0.082
_refine_ls_extinction_method none
_refine_ls_goodness_of_fit_ref 1.066
_refine_ls_hydrogen_treatment riding
_refine_ls_matrix_type full
_refine_ls_number_parameters 109
_refine_ls_number_reflns 1234
_refine_ls_number_restraints 96
_refine_ls_restrained_S_all 1.030
_refine_ls_R_factor_all 0.0350
_refine_ls_R_factor_gt 0.0330
_refine_ls_shift/su_max 0.000
_refine_ls_shift/su_mean 0.000
_refine_ls_structure_factor_coef Fsqd
_refine_ls_weighting_details 'calc w=1/[\s^2^(Fo^2^)+(0.0583P)^2^+0.1791P] where P=(Fo^2^+2Fc^2^)/3'
_refine_ls_weighting_scheme calc
_refine_ls_wR_factor_gt 0.0920
_refine_ls_wR_factor_ref 0.0941
_reflns_number_gt 1131
_reflns_number_total 1234
_reflns_threshold_expression I>2\s(I)
_cod_data_source_file b806763e.txt
_cod_data_source_block STR0454
_cod_depositor_comments
;
The following automatic conversions were performed:
'_symmetry_cell_setting' value 'Monoclinic' changed to 'monoclinic'
according to '/home/saulius/struct/CIF-dictionaries/cif_core.dic'
dictionary named 'cif_core.dic' version 2.4.1 from 2010-06-29.

Automatic conversion script
Id: cif_fix_enum 1527 2010-12-29 10:47:43Z saulius 
;
_cod_original_sg_symbol_H-M P2(1)/n
_cod_database_code 7052013

loop_
_symmetry_equiv_pos_as_xyz
'x, y, z'
'-x+1/2, y+1/2, -z+1/2'
'-x, -y, -z'
'x-1/2, -y-1/2, z-1/2'

loop_
_atom_site_label
_atom_site_type_symbol
_atom_site_fract_x
_atom_site_fract_y
_atom_site_fract_z
_atom_site_U_iso_or_equiv
_atom_site_adp_type
_atom_site_occupancy
_atom_site_symmetry_multiplicity
_atom_site_calc_flag
_atom_site_refinement_flags
_atom_site_disorder_assembly
_atom_site_disorder_group
Cl9 Cl 0.68025(18) 0.26631(16) 0.20136(16) 0.01884(19) Uani 0.85 1 d PD A 1
O7 O -0.0203(5) 0.2500(15) -0.0066(8) 0.0192(5) Uani 0.85 1 d PD A 1
O8 O 0.45461(13) -0.09015(15) 0.15376(12) 0.0182(3) Uani 0.85 1 d PD A 1
N1 N 0.2168(5) 0.4228(8) 0.0655(4) 0.0156(4) Uani 0.85 1 d PD A 1
H1 H 0.1639 0.5346 0.0489 0.019 Uiso 0.85 1 calc PR A 1
N3 N 0.2189(5) 0.0848(7) 0.0766(6) 0.0154(5) Uani 0.85 1 d PD A 1
H3 H 0.1632 -0.0253 0.0660 0.018 Uiso 0.85 1 calc PR A 1
C2 C 0.1304(5) 0.2538(8) 0.0423(6) 0.0148(4) Uani 0.85 1 d PD A 1
C4 C 0.3883(6) 0.0699(7) 0.1268(5) 0.0156(4) Uani 0.85 1 d PD A 1
C5 C 0.4705(4) 0.2593(6) 0.1432(3) 0.0151(3) Uani 0.85 1 d PD A 1
C6 C 0.3839(5) 0.4255(5) 0.1141(3) 0.0151(4) Uani 0.85 1 d PD A 1
H6 H 0.4395 0.5474 0.1275 0.018 Uiso 0.85 1 calc PR A 1
Cl9' Cl 0.6836(12) 0.2376(12) 0.2138(11) 0.01884(19) Uani 0.15 1 d PDU B 2
O7' O -0.015(3) 0.239(9) -0.004(4) 0.0192(5) Uani 0.15 1 d PDU B 2
O8' O 0.4488(7) 0.5987(9) 0.1514(7) 0.0182(3) Uani 0.15 1 d PDU B 2
N1' N 0.227(3) 0.074(4) 0.066(4) 0.0156(4) Uani 0.15 1 d PDU B 2
H1' H 0.1762 -0.0385 0.0467 0.019 Uiso 0.15 1 calc PR B 2
N3' N 0.218(3) 0.413(5) 0.074(2) 0.0154(5) Uani 0.15 1 d PDU B 2
H3' H 0.1596 0.5209 0.0587 0.018 Uiso 0.15 1 calc PR B 2
C2' C 0.137(3) 0.238(5) 0.043(3) 0.0148(4) Uani 0.15 1 d PDU B 2
C4' C 0.388(3) 0.434(3) 0.1275(14) 0.0156(4) Uani 0.15 1 d PDU B 2
C5' C 0.473(2) 0.246(3) 0.1483(15) 0.0151(3) Uani 0.15 1 d PDU B 2
C6' C 0.394(3) 0.073(4) 0.118(3) 0.0151(4) Uani 0.15 1 d PDU B 2
H6' H 0.4526 -0.0466 0.1330 0.018 Uiso 0.15 1 calc PR B 2

loop_
_atom_site_aniso_label
_atom_site_aniso_U_11
_atom_site_aniso_U_22
_atom_site_aniso_U_33
_atom_site_aniso_U_23
_atom_site_aniso_U_13
_atom_site_aniso_U_12
Cl9 0.0129(2) 0.0171(4) 0.0250(4) 0.0038(3) 0.0017(2) -0.0001(3)
O7 0.0135(6) 0.0122(14) 0.0304(6) -0.0002(6) 0.0026(5) 0.0003(5)
O8 0.0150(5) 0.0126(5) 0.0258(6) 0.0020(4) 0.0026(4) 0.0027(3)
N1 0.0140(6) 0.0088(8) 0.0236(10) 0.0009(7) 0.0041(6) 0.0003(5)
N3 0.0140(8) 0.0088(8) 0.0232(13) 0.0005(7) 0.0042(7) 0.0007(6)
C2 0.0151(7) 0.0110(11) 0.0185(6) 0.0000(6) 0.0041(6) 0.0010(5)
C4 0.0149(8) 0.0146(6) 0.0177(10) -0.0004(7) 0.0047(6) 0.0008(5)
C5 0.0129(6) 0.0134(8) 0.0188(7) 0.0005(4) 0.0035(5) -0.0006(4)
C6 0.0147(6) 0.0134(7) 0.0171(9) -0.0003(6) 0.0038(7) -0.0022(5)
Cl9' 0.0129(2) 0.0171(4) 0.0250(4) 0.0038(3) 0.0017(2) -0.0001(3)
O7' 0.0135(6) 0.0122(14) 0.0304(6) -0.0002(6) 0.0026(5) 0.0003(5)
O8' 0.0150(5) 0.0126(5) 0.0258(6) 0.0020(4) 0.0026(4) 0.0027(3)
N1' 0.0140(6) 0.0088(8) 0.0236(10) 0.0009(7) 0.0041(6) 0.0003(5)
N3' 0.0140(8) 0.0088(8) 0.0232(13) 0.0005(7) 0.0042(7) 0.0007(6)
C2' 0.0151(7) 0.0110(11) 0.0185(6) 0.0000(6) 0.0041(6) 0.0010(5)
C4' 0.0149(8) 0.0146(6) 0.0177(10) -0.0004(7) 0.0047(6) 0.0008(5)
C5' 0.0129(6) 0.0134(8) 0.0188(7) 0.0005(4) 0.0035(5) -0.0006(4)
C6' 0.0147(6) 0.0134(7) 0.0171(9) -0.0003(6) 0.0038(7) -0.0022(5)

loop_
_atom_type_symbol
_atom_type_description
_atom_type_scat_dispersion_real
_atom_type_scat_dispersion_imag
_atom_type_scat_source
C C 0.0033 0.0016 'International Tables Vol C Tables 4.2.6.8 and 6.1.1.4'
H H 0.0000 0.0000 'International Tables Vol C Tables 4.2.6.8 and 6.1.1.4'
N N 0.0061 0.0033 'International Tables Vol C Tables 4.2.6.8 and 6.1.1.4'
O O 0.0106 0.0060 'International Tables Vol C Tables 4.2.6.8 and 6.1.1.4'
Cl Cl 0.1484 0.1585 'International Tables Vol C Tables 4.2.6.8 and 6.1.1.4'

loop_
_geom_angle_atom_site_label_1
_geom_angle_atom_site_label_2
_geom_angle_atom_site_label_3
_geom_angle
_geom_angle_site_symmetry_1
_geom_angle_site_symmetry_3
_geom_angle_publ_flag
C2 N1 C6 122.2(4) . . ?
C2 N1 H1 118.9 . . ?
C6 N1 H1 118.9 . . ?
C2 N3 C4 126.5(4) . . ?
C2 N3 H3 116.8 . . ?
C4 N3 H3 116.8 . . ?
O7 C2 N1 122.6(5) . . ?
O7 C2 N3 121.2(5) . . ?
N1 C2 N3 116.2(3) . . ?
O8 C4 N3 120.8(4) . . ?
O8 C4 C5 126.1(4) . . ?
N3 C4 C5 113.1(4) . . ?
C6 C5 C4 120.6(3) . . ?
C6 C5 Cl9 120.5(3) . . ?
C4 C5 Cl9 118.9(3) . . ?
C5 C6 N1 121.3(3) . . ?
C5 C6 H6 119.3 . . ?
N1 C6 H6 119.3 . . ?
C2' N1' C6' 124(2) . . ?
C2' N1' H1' 118.2 . . ?
C6' N1' H1' 118.2 . . ?
C2' N3' C4' 125(2) . . ?
C2' N3' H3' 117.3 . . ?
C4' N3' H3' 117.3 . . ?
O7' C2' N1' 124(3) . . ?
O7' C2' N3' 119(3) . . ?
N1' C2' N3' 117.2(17) . . ?
O8' C4' N3' 120(2) . . ?
O8' C4' C5' 127.6(19) . . ?
N3' C4' C5' 112.4(17) . . ?
C6' C5' C4' 122.7(15) . . ?
C6' C5' Cl9' 117.2(17) . . ?
C4' C5' Cl9' 120.1(16) . . ?
C5' C6' N1' 119(2) . . ?
C5' C6' H6' 120.6 . . ?
N1' C6' H6' 120.6 . . ?

loop_
_geom_bond_atom_site_label_1
_geom_bond_atom_site_label_2
_geom_bond_distance
_geom_bond_site_symmetry_2
_geom_bond_publ_flag
Cl9 C5 1.720(3) . ?
O7 C2 1.242(3) . ?
O8 C4 1.227(5) . ?
N1 C2 1.356(4) . ?
N1 C6 1.372(4) . ?
N1 H1 0.8800 . ?
N3 C2 1.371(3) . ?
N3 C4 1.395(4) . ?
N3 H3 0.8800 . ?
C4 C5 1.460(4) . ?
C5 C6 1.343(4) . ?
C6 H6 0.9500 . ?
Cl9' C5' 1.732(15) . ?
O7' C2' 1.245(15) . ?
O8' C4' 1.234(17) . ?
N1' C2' 1.343(18) . ?
N1' C6' 1.374(18) . ?
N1' H1' 0.8800 . ?
N3' C2' 1.376(19) . ?
N3' C4' 1.403(18) . ?
N3' H3' 0.8800 . ?
C4' C5' 1.465(18) . ?
C5' C6' 1.352(19) . ?
C6' H6' 0.9500 . ?

loop_
_geom_hbond_atom_site_label_D
_geom_hbond_atom_site_label_H
_geom_hbond_atom_site_label_A
_geom_hbond_distance_DH
_geom_hbond_distance_HA
_geom_hbond_distance_DA
_geom_hbond_angle_DHA
_geom_hbond_site_symmetry_A
N1 H1 O7 0.88 1.89 2.760(11) 171.0 3_565
N3 H3 O7 0.88 1.95 2.818(11) 169.4 3
N1' H1' O7' 0.88 1.91 2.76(6) 164.0 3
N3' H3' O7' 0.88 2.03 2.91(7) 174.7 3_565

loop_
_geom_torsion_atom_site_label_1
_geom_torsion_atom_site_label_2
_geom_torsion_atom_site_label_3
_geom_torsion_atom_site_label_4
_geom_torsion
_geom_torsion_site_symmetry_1
_geom_torsion_site_symmetry_2
_geom_torsion_site_symmetry_3
_geom_torsion_site_symmetry_4
_geom_torsion_publ_flag
C6 N1 C2 O7 -177.44(16) . . . . ?
C6 N1 C2 N3 2.9(2) . . . . ?
C4 N3 C2 O7 177.45(16) . . . . ?
C4 N3 C2 N1 -2.9(3) . . . . ?
C2 N3 C4 O8 -179.8(2) . . . . ?
C2 N3 C4 C5 0.8(2) . . . . ?
O8 C4 C5 C6 -178.0(3) . . . . ?
N3 C4 C5 C6 1.4(2) . . . . ?
O8 C4 C5 Cl9 1.6(3) . . . . ?
N3 C4 C5 Cl9 -178.99(11) . . . . ?
C4 C5 C6 N1 -1.4(3) . . . . ?
Cl9 C5 C6 N1 179.02(12) . . . . ?
C2 N1 C6 C5 -0.9(3) . . . . ?
C6' N1' C2' O7' -180.0(3) . . . . ?
C6' N1' C2' N3' 0.0(4) . . . . ?
C4' N3' C2' O7' 180.0(3) . . . . ?
C4' N3' C2' N1' 0.0(4) . . . . ?
C2' N3' C4' O8' 180.0(3) . . . . ?
C2' N3' C4' C5' 0.0(4) . . . . ?
O8' C4' C5' C6' 180.0(3) . . . . ?
N3' C4' C5' C6' 0.0(4) . . . . ?
O8' C4' C5' Cl9' 0.0(4) . . . . ?
N3' C4' C5' Cl9' 180.0(2) . . . . ?
C4' C5' C6' N1' 0.0(4) . . . . ?
Cl9' C5' C6' N1' -180.0(2) . . . . ?
C2' N1' C6' C5' -0.1(5) . . . . ?
